data_7038817
loop_
_publ_author_name
'Bessette, Andr\'e'
'Auvray, Thomas'
'D\'esilets, Denis'
'Hanan, Garry S.'

_publ_section_title
;
 Non-symmetric benzo[b]-fused BODIPYs as a versatile fluorophore platform
 reaching the NIR: a systematic study of the underlying structure-property
 relationship.
;
_journal_issue 18
_journal_name_full 'Dalton transactions (Cambridge, England : 2003)'
_journal_page_first 7589
_journal_page_last 7604
_journal_paper_doi 10.1039/c5dt04444h
_journal_volume 45
_journal_year 2016
_chemical_formula_moiety 'C27 H22 B F2 N3'
_chemical_formula_sum 'C27 H22 B F2 N3'
_chemical_formula_weight 437.28
_chemical_name_common BbF8
_space_group_crystal_system orthorhombic
_space_group_IT_number 19
_space_group_name_Hall 'P 2ac 2ab'
_space_group_name_H-M_alt 'P 21 21 21'
_symmetry_space_group_name_Hall 'P 2ac 2ab'
_symmetry_space_group_name_H-M 'P 21 21 21'
_atom_sites_solution_hydrogens geom
_atom_sites_solution_primary direct
_audit_creation_date 2015-08-10
_audit_creation_method
;
Olex2 1.2
(compiled 2015.01.26 svn.r3150 for OlexSys, GUI svn.r4998)
;
_audit_update_record
;
2015-08-13 deposited with the CCDC.
2016-03-16 downloaded from the CCDC.
;
_cell_angle_alpha 90
_cell_angle_beta 90
_cell_angle_gamma 90
_cell_formula_units_Z 4
_cell_length_a 7.5580(2)
_cell_length_b 10.8156(3)
_cell_length_c 25.7212(8)
_cell_measurement_reflns_used 9925
_cell_measurement_temperature 105
_cell_measurement_theta_max 60.675
_cell_measurement_theta_min 2.990
_cell_volume 2102.56(10)
_computing_cell_refinement
'SAINT (2013) V8.34A; Integration Software for Single Crystal Data. Bruker AXS Inc., Madison, WI 53719-1173.'
_computing_data_collection
;
APEX 2 (2013) Bruker AXS Inc., Madison, WI 53719-1173.
;
_computing_data_reduction
'SAINT (2013) V8.34A; Integration Software for Single Crystal Data. Bruker AXS Inc., Madison, WI 53719-1173.'
_computing_molecular_graphics 'Olex2 (Dolomanov et al., 2009)'
_computing_publication_material 'Olex2 (Dolomanov et al., 2009)'
_computing_structure_refinement 'XL (Sheldrick, 2008)'
_computing_structure_solution 'XT (Sheldrick, 2015)'
_diffrn_ambient_temperature 105
_diffrn_detector 'CMOS Area detector'
_diffrn_detector_area_resol_mean 10.24
_diffrn_detector_type 'Bruker Photon 100 CMOS Detector'
_diffrn_measured_fraction_theta_full 0.995
_diffrn_measured_fraction_theta_max 0.995
_diffrn_measurement_device 'k-geometry diffractometer'
_diffrn_measurement_device_type 'Bruker Venture Metaljet'
_diffrn_measurement_method '\w and \f scans'
_diffrn_radiation_collimation 'Focusing mirrors'
_diffrn_radiation_monochromator 'Helios MX Mirror Optics'
_diffrn_radiation_probe x-ray
_diffrn_radiation_type GaK\a
_diffrn_radiation_wavelength 1.34139
_diffrn_reflns_av_R_equivalents 0.0267
_diffrn_reflns_av_unetI/netI 0.0170
_diffrn_reflns_Laue_measured_fraction_full 0.995
_diffrn_reflns_Laue_measured_fraction_max 0.995
_diffrn_reflns_limit_h_max 8
_diffrn_reflns_limit_h_min -9
_diffrn_reflns_limit_k_max 14
_diffrn_reflns_limit_k_min -13
_diffrn_reflns_limit_l_max 33
_diffrn_reflns_limit_l_min -33
_diffrn_reflns_number 33147
_diffrn_reflns_point_group_measured_fraction_full 0.993
_diffrn_reflns_point_group_measured_fraction_max 0.994
_diffrn_reflns_theta_full 53.594
_diffrn_reflns_theta_max 60.655
_diffrn_reflns_theta_min 2.989
_diffrn_source 'Metal Jet'
_diffrn_source_target Ga
_diffrn_source_type 'Gallium Liquid Metal Jet Source'
_diffrn_standards_number 0
_exptl_absorpt_coefficient_mu 0.488
_exptl_absorpt_correction_T_max 0.7519
_exptl_absorpt_correction_T_min 0.6625
_exptl_absorpt_correction_type multi-scan
_exptl_absorpt_process_details
;
SADABS-2014/4 (Bruker,2014/4) was used for absorption correction.
wR2(int) was 0.1279 before and 0.0391 after correction.
The Ratio of minimum to maximum transmission is 0.8811.
The \l/2 correction factor is 0.00150.
;
_exptl_crystal_colour blue
_exptl_crystal_colour_primary blue
_exptl_crystal_density_diffrn 1.381
_exptl_crystal_description plate
_exptl_crystal_F_000 912
_exptl_crystal_preparation Luminescent
_exptl_crystal_recrystallization_method 'Slow diffusion of heptane in a concentrated solution in dichloromethane'
_exptl_crystal_size_max 0.42
_exptl_crystal_size_mid 0.25
_exptl_crystal_size_min 0.06
_refine_diff_density_max 0.247
_refine_diff_density_min -0.156
_refine_diff_density_rms 0.041
_refine_ls_abs_structure_details
;
 Flack x determined using 2036 quotients [(I+)-(I-)]/[(I+)+(I-)]
 (Parsons, Flack and Wagner, Acta Cryst. B69 (2013) 249-259).
;
_refine_ls_abs_structure_Flack 0.025(17)
_refine_ls_extinction_method none
_refine_ls_goodness_of_fit_ref 1.047
_refine_ls_hydrogen_treatment constr
_refine_ls_matrix_type full
_refine_ls_number_parameters 300
_refine_ls_number_reflns 4803
_refine_ls_number_restraints 0
_refine_ls_restrained_S_all 1.047
_refine_ls_R_factor_all 0.0278
_refine_ls_R_factor_gt 0.0277
_refine_ls_shift/su_max 0.001
_refine_ls_shift/su_mean 0.000
_refine_ls_structure_factor_coef Fsqd
_refine_ls_weighting_details 'w=1/[\s^2^(Fo^2^)+(0.0433P)^2^+0.4161P] where P=(Fo^2^+2Fc^2^)/3'
_refine_ls_weighting_scheme calc
_refine_ls_wR_factor_gt 0.0721
_refine_ls_wR_factor_ref 0.0723
_reflns_Friedel_coverage 0.744
_reflns_Friedel_fraction_full 0.992
_reflns_Friedel_fraction_max 0.993
_reflns_number_gt 4768
_reflns_number_total 4803
_reflns_threshold_expression 'I > 2\s(I)'
_cod_data_source_file c5dt04444h2.cif
_cod_data_source_block BbF8
_cod_depositor_comments
;
The following automatic conversions were performed:

'_diffrn_radiation_probe' value 'X-ray' changed to 'x-ray' according
to
/usr/data/users/saulius/crontab/automatic-downloads/rss-feeds/RSC/lib/dictionaries/cif_core.dic
dictionary named 'cif_core.dic' version 2.4.2 from 2011-04-26.

Automatic conversion script
Id: cif_fix_values 4268 2015-11-12 08:31:59Z antanas 

 Adding full bibliography for 7038816--7038819.cif.
;
_cod_database_code 7038817
_shelxl_version_number 2014/6
_shelx_space_group_comment
;
The symmetry employed for this shelxl refinement is uniquely defined
by the following loop, which should always be used as a source of
symmetry information in preference to the above space-group names.
They are only intended as comments.
;
_shelx_estimated_absorpt_t_max 0.971
_shelx_estimated_absorpt_t_min 0.821
_olex2_refinement_description
;
1. Fixed Uiso
 At 1.2 times of:
  All C(H) groups
 At 1.5 times of:
  All C(H,H,H) groups
2.a Aromatic/amide H refined with riding coordinates:
 C2(H2), C3(H3), C4(H4), C5(H5), C7(H7), C11(H11), C12(H12), C15(H15),
 C16(H16), C18(H18), C19(H19), C23(H23), C24(H24), C25(H25), C26(H26), C27(H27)
2.b Idealised Me refined as rotating group:
 C20(H20A,H20B,H20C), C21(H21A,H21B,H21C)
;
_olex2_submission_special_instructions 'No special instructions were received'

loop_
_space_group_symop_operation_xyz
'x, y, z'
'-x+1/2, -y, z+1/2'
'-x, y+1/2, -z+1/2'
'x+1/2, -y+1/2, -z'

loop_
_atom_site_label
_atom_site_type_symbol
_atom_site_fract_x
_atom_site_fract_y
_atom_site_fract_z
_atom_site_U_iso_or_equiv
_atom_site_adp_type
_atom_site_occupancy
_atom_site_site_symmetry_order
_atom_site_calc_flag
_atom_site_refinement_flags_posn
B1 B 0.6765(2) 0.66061(14) 0.38671(6) 0.0164(3) Uani 1 1 d .
C1 C 0.92249(18) 0.75159(13) 0.32819(5) 0.0158(3) Uani 1 1 d .
C2 C 1.04946(19) 0.65697(14) 0.33034(5) 0.0188(3) Uani 1 1 d .
H2 H 1.0335 0.5866 0.3520 0.023 Uiso 1 1 calc R
C3 C 1.1985(2) 0.67021(14) 0.29978(6) 0.0204(3) Uani 1 1 d .
H3 H 1.2875 0.6083 0.3009 0.025 Uiso 1 1 calc R
C4 C 1.22218(19) 0.77380(14) 0.26671(6) 0.0211(3) Uani 1 1 d .
H4 H 1.3246 0.7786 0.2454 0.025 Uiso 1 1 calc R
C5 C 1.09934(19) 0.86742(14) 0.26496(5) 0.0192(3) Uani 1 1 d .
H5 H 1.1166 0.9370 0.2430 0.023 Uiso 1 1 calc R
C6 C 0.94684(18) 0.85809(13) 0.29648(5) 0.0164(3) Uani 1 1 d .
C7 C 0.79617(19) 0.93428(13) 0.30370(5) 0.0163(3) Uani 1 1 d .
H7 H 0.7752 1.0128 0.2883 0.020 Uiso 1 1 calc R
C8 C 0.68500(18) 0.87116(12) 0.33782(5) 0.0153(3) Uani 1 1 d .
C9 C 0.51714(19) 0.90689(12) 0.35880(5) 0.0150(3) Uani 1 1 d .
C10 C 0.43229(18) 0.83106(13) 0.39407(5) 0.0161(3) Uani 1 1 d .
C11 C 0.26942(19) 0.85079(14) 0.42143(5) 0.0187(3) Uani 1 1 d .
H11 H 0.1906 0.9184 0.4170 0.022 Uiso 1 1 calc R
C12 C 0.24897(19) 0.75480(13) 0.45492(6) 0.0192(3) Uani 1 1 d .
H12 H 0.1543 0.7446 0.4788 0.023 Uiso 1 1 calc R
C13 C 0.39495(18) 0.67135(13) 0.44803(5) 0.0161(3) Uani 1 1 d .
C14 C 0.41624(18) 0.55783(13) 0.47747(5) 0.0158(3) Uani 1 1 d .
C15 C 0.34180(19) 0.55251(13) 0.52783(5) 0.0177(3) Uani 1 1 d .
H15 H 0.2832 0.6234 0.5412 0.021 Uiso 1 1 calc R
C16 C 0.35160(19) 0.44752(13) 0.55821(5) 0.0176(3) Uani 1 1 d .
H16 H 0.3034 0.4486 0.5923 0.021 Uiso 1 1 calc R
C17 C 0.43239(18) 0.33818(13) 0.53932(5) 0.0162(3) Uani 1 1 d .
C18 C 0.50952(19) 0.34398(13) 0.48893(5) 0.0174(3) Uani 1 1 d .
H18 H 0.5670 0.2729 0.4753 0.021 Uiso 1 1 calc R
C19 C 0.50277(19) 0.45051(13) 0.45942(5) 0.0174(3) Uani 1 1 d .
H19 H 0.5577 0.4516 0.4262 0.021 Uiso 1 1 calc R
C20 C 0.3541(2) 0.22856(15) 0.61929(6) 0.0231(3) Uani 1 1 d .
H20A H 0.4146 0.2873 0.6422 0.035 Uiso 1 1 calc GR
H20B H 0.3648 0.1449 0.6336 0.035 Uiso 1 1 calc GR
H20C H 0.2288 0.2509 0.6166 0.035 Uiso 1 1 calc GR
C21 C 0.5020(2) 0.11821(13) 0.54533(6) 0.0212(3) Uani 1 1 d .
H21A H 0.5032 0.0534 0.5720 0.032 Uiso 1 1 calc GR
H21B H 0.6225 0.1316 0.5324 0.032 Uiso 1 1 calc GR
H21C H 0.4255 0.0927 0.5165 0.032 Uiso 1 1 calc GR
C22 C 0.44137(18) 1.02827(12) 0.34396(5) 0.0155(3) Uani 1 1 d .
C23 C 0.42227(18) 1.06016(13) 0.29128(5) 0.0166(3) Uani 1 1 d .
H23 H 0.4582 1.0037 0.2650 0.020 Uiso 1 1 calc R
C24 C 0.35110(19) 1.17402(14) 0.27740(6) 0.0195(3) Uani 1 1 d .
H24 H 0.3366 1.1944 0.2417 0.023 Uiso 1 1 calc R
C25 C 0.3011(2) 1.25818(13) 0.31547(6) 0.0221(3) Uani 1 1 d .
H25 H 0.2533 1.3361 0.3058 0.027 Uiso 1 1 calc R
C26 C 0.32127(19) 1.22822(14) 0.36767(6) 0.0211(3) Uani 1 1 d .
H26 H 0.2878 1.2860 0.3937 0.025 Uiso 1 1 calc R
C27 C 0.39033(18) 1.11375(13) 0.38197(6) 0.0184(3) Uani 1 1 d .
H27 H 0.4029 1.0936 0.4177 0.022 Uiso 1 1 calc R
N1 N 0.76155(15) 0.76089(11) 0.35309(4) 0.0155(2) Uani 1 1 d .
N2 N 0.50352(16) 0.71746(11) 0.41065(4) 0.0150(2) Uani 1 1 d .
N3 N 0.43475(17) 0.23245(11) 0.56779(5) 0.0188(2) Uani 1 1 d .
F1 F 0.63337(13) 0.55845(8) 0.35560(3) 0.0231(2) Uani 1 1 d .
F2 F 0.79022(12) 0.62457(8) 0.42621(3) 0.02227(19) Uani 1 1 d .

loop_
_atom_site_aniso_label
_atom_site_aniso_U_11
_atom_site_aniso_U_22
_atom_site_aniso_U_33
_atom_site_aniso_U_23
_atom_site_aniso_U_13
_atom_site_aniso_U_12
B1 0.0175(7) 0.0154(7) 0.0163(6) 0.0015(5) 0.0027(5) 0.0014(6)
C1 0.0165(6) 0.0174(6) 0.0135(6) -0.0019(5) 0.0000(5) -0.0011(5)
C2 0.0202(7) 0.0180(6) 0.0181(6) -0.0012(5) 0.0000(5) 0.0007(5)
C3 0.0186(7) 0.0200(7) 0.0226(7) -0.0046(5) -0.0006(5) 0.0019(6)
C4 0.0170(6) 0.0244(7) 0.0220(7) -0.0033(6) 0.0031(5) -0.0036(6)
C5 0.0185(7) 0.0206(7) 0.0184(6) -0.0009(5) 0.0016(5) -0.0039(5)
C6 0.0172(6) 0.0174(6) 0.0146(6) -0.0013(5) -0.0017(5) -0.0028(5)
C7 0.0183(6) 0.0160(6) 0.0144(6) -0.0005(5) -0.0011(5) -0.0015(5)
C8 0.0182(6) 0.0141(6) 0.0136(6) -0.0007(4) -0.0016(5) -0.0012(5)
C9 0.0170(6) 0.0155(6) 0.0125(5) -0.0010(5) -0.0013(5) -0.0006(5)
C10 0.0170(6) 0.0155(6) 0.0158(6) -0.0006(5) -0.0013(5) 0.0006(5)
C11 0.0182(6) 0.0189(6) 0.0191(6) 0.0006(5) 0.0015(5) 0.0017(5)
C12 0.0178(6) 0.0200(6) 0.0199(6) 0.0006(5) 0.0030(5) 0.0024(5)
C13 0.0168(6) 0.0174(6) 0.0141(6) -0.0016(5) 0.0009(5) -0.0007(5)
C14 0.0160(6) 0.0157(6) 0.0158(6) 0.0003(5) 0.0010(5) -0.0015(5)
C15 0.0183(6) 0.0177(6) 0.0171(6) -0.0007(5) 0.0028(5) 0.0000(5)
C16 0.0176(6) 0.0204(7) 0.0150(6) 0.0003(5) 0.0029(5) -0.0012(5)
C17 0.0141(6) 0.0175(6) 0.0171(6) 0.0021(5) -0.0008(5) -0.0022(5)
C18 0.0179(6) 0.0160(6) 0.0182(6) -0.0013(5) 0.0030(5) 0.0003(5)
C19 0.0183(6) 0.0179(6) 0.0160(6) -0.0004(5) 0.0025(5) -0.0014(5)
C20 0.0243(7) 0.0255(7) 0.0197(7) 0.0074(6) 0.0036(6) 0.0018(6)
C21 0.0257(7) 0.0157(6) 0.0221(7) 0.0036(5) 0.0013(6) -0.0002(6)
C22 0.0138(6) 0.0153(6) 0.0174(6) 0.0008(5) -0.0006(5) -0.0009(5)
C23 0.0153(6) 0.0181(6) 0.0165(6) 0.0004(5) -0.0009(5) -0.0015(5)
C24 0.0176(6) 0.0209(7) 0.0200(6) 0.0056(5) -0.0025(5) -0.0010(5)
C25 0.0192(6) 0.0171(6) 0.0300(8) 0.0049(6) -0.0017(6) 0.0027(5)
C26 0.0198(7) 0.0188(7) 0.0247(7) -0.0024(5) 0.0010(5) 0.0034(5)
C27 0.0182(6) 0.0193(7) 0.0177(6) -0.0006(5) -0.0005(5) 0.0005(5)
N1 0.0158(5) 0.0157(5) 0.0151(5) 0.0004(4) 0.0010(4) 0.0014(4)
N2 0.0165(5) 0.0146(5) 0.0139(5) 0.0007(4) 0.0003(4) -0.0003(4)
N3 0.0207(6) 0.0176(6) 0.0182(6) 0.0033(4) 0.0024(5) 0.0012(5)
F1 0.0322(5) 0.0158(4) 0.0214(4) -0.0029(3) 0.0092(4) -0.0024(4)
F2 0.0199(4) 0.0257(4) 0.0212(4) 0.0078(3) 0.0017(3) 0.0057(3)

loop_
_atom_type_symbol
_atom_type_description
_atom_type_scat_dispersion_real
_atom_type_scat_dispersion_imag
_atom_type_scat_source
C C 0.0140 0.0070 'International Tables Vol C Tables 4.2.6.8 and 6.1.1.4'
H H 0.0000 0.0000 'International Tables Vol C Tables 4.2.6.8 and 6.1.1.4'
B B 0.0070 0.0030 'International Tables Vol C Tables 4.2.6.8 and 6.1.1.4'
F F 0.0580 0.0410 'International Tables Vol C Tables 4.2.6.8 and 6.1.1.4'
N N 0.0250 0.0140 'International Tables Vol C Tables 4.2.6.8 and 6.1.1.4'

loop_
_geom_angle_atom_site_label_1
_geom_angle_atom_site_label_2
_geom_angle_atom_site_label_3
_geom_angle
N1 B1 N2 107.09(11)
F1 B1 N1 109.50(11)
F1 B1 N2 109.77(11)
F2 B1 N1 110.70(12)
F2 B1 N2 109.81(11)
F2 B1 F1 109.93(12)
C2 C1 C6 121.60(13)
N1 C1 C2 129.65(13)
N1 C1 C6 108.74(12)
C1 C2 H2 121.3
C3 C2 C1 117.36(13)
C3 C2 H2 121.3
C2 C3 H3 119.1
C2 C3 C4 121.76(14)
C4 C3 H3 119.1
C3 C4 H4 119.5
C5 C4 C3 121.10(13)
C5 C4 H4 119.5
C4 C5 H5 120.7
C4 C5 C6 118.66(13)
C6 C5 H5 120.7
C5 C6 C1 119.48(13)
C5 C6 C7 133.54(13)
C7 C6 C1 106.94(12)
C6 C7 H7 126.8
C8 C7 C6 106.38(12)
C8 C7 H7 126.8
C7 C8 C9 129.73(13)
N1 C8 C7 110.44(12)
N1 C8 C9 119.78(12)
C8 C9 C22 118.98(12)
C10 C9 C8 119.91(12)
C10 C9 C22 121.05(12)
C9 C10 C11 129.25(13)
C9 C10 N2 122.67(12)
N2 C10 C11 108.04(12)
C10 C11 H11 126.4
C12 C11 C10 107.17(12)
C12 C11 H11 126.4
C11 C12 H12 125.8
C11 C12 C13 108.34(13)
C13 C12 H12 125.8
C12 C13 C14 123.52(13)
N2 C13 C12 108.70(12)
N2 C13 C14 127.78(13)
C15 C14 C13 117.93(13)
C19 C14 C13 125.14(12)
C19 C14 C15 116.91(13)
C14 C15 H15 119.0
C16 C15 C14 122.07(13)
C16 C15 H15 119.0
C15 C16 H16 119.5
C15 C16 C17 121.04(12)
C17 C16 H16 119.5
C16 C17 C18 116.89(12)
N3 C17 C16 121.57(12)
N3 C17 C18 121.54(13)
C17 C18 H18 119.2
C19 C18 C17 121.50(13)
C19 C18 H18 119.2
C14 C19 H19 119.2
C18 C19 C14 121.51(12)
C18 C19 H19 119.2
H20A C20 H20B 109.5
H20A C20 H20C 109.5
H20B C20 H20C 109.5
N3 C20 H20A 109.5
N3 C20 H20B 109.5
N3 C20 H20C 109.5
H21A C21 H21B 109.5
H21A C21 H21C 109.5
H21B C21 H21C 109.5
N3 C21 H21A 109.5
N3 C21 H21B 109.5
N3 C21 H21C 109.5
C23 C22 C9 120.35(12)
C27 C22 C9 120.77(12)
C27 C22 C23 118.88(13)
C22 C23 H23 119.8
C24 C23 C22 120.31(13)
C24 C23 H23 119.8
C23 C24 H24 119.9
C25 C24 C23 120.29(13)
C25 C24 H24 119.9
C24 C25 H25 120.0
C24 C25 C26 119.91(13)
C26 C25 H25 120.0
C25 C26 H26 119.9
C25 C26 C27 120.22(14)
C27 C26 H26 119.9
C22 C27 H27 119.8
C26 C27 C22 120.39(13)
C26 C27 H27 119.8
C1 N1 B1 125.59(11)
C1 N1 C8 107.48(11)
C8 N1 B1 126.64(12)
C10 N2 B1 122.78(11)
C13 N2 B1 129.52(12)
C13 N2 C10 107.68(11)
C17 N3 C20 120.56(12)
C17 N3 C21 120.36(11)
C21 N3 C20 118.80(11)

loop_
_geom_bond_atom_site_label_1
_geom_bond_atom_site_label_2
_geom_bond_distance
B1 N1 1.5289(18)
B1 N2 1.5708(19)
B1 F1 1.4028(18)
B1 F2 1.3863(18)
C1 C2 1.404(2)
C1 C6 1.4233(19)
C1 N1 1.3783(18)
C2 H2 0.9500
C2 C3 1.381(2)
C3 H3 0.9500
C3 C4 1.418(2)
C4 H4 0.9500
C4 C5 1.374(2)
C5 H5 0.9500
C5 C6 1.4128(19)
C6 C7 1.4179(19)
C7 H7 0.9500
C7 C8 1.3937(19)
C8 C9 1.4318(19)
C8 N1 1.3825(17)
C9 C10 1.3810(19)
C9 C22 1.4822(19)
C10 C11 1.4338(19)
C10 N2 1.4075(17)
C11 H11 0.9500
C11 C12 1.358(2)
C12 H12 0.9500
C12 C13 1.4365(19)
C13 C14 1.4515(19)
C13 N2 1.3588(18)
C14 C15 1.4136(18)
C14 C19 1.4109(19)
C15 H15 0.9500
C15 C16 1.380(2)
C16 H16 0.9500
C16 C17 1.4168(19)
C17 C18 1.4226(18)
C17 N3 1.3580(18)
C18 H18 0.9500
C18 C19 1.3808(19)
C19 H19 0.9500
C20 H20A 0.9800
C20 H20B 0.9800
C20 H20C 0.9800
C20 N3 1.4586(18)
C21 H21A 0.9800
C21 H21B 0.9800
C21 H21C 0.9800
C21 N3 1.4555(18)
C22 C23 1.4055(19)
C22 C27 1.3998(19)
C23 H23 0.9500
C23 C24 1.390(2)
C24 H24 0.9500
C24 C25 1.389(2)
C25 H25 0.9500
C25 C26 1.390(2)
C26 H26 0.9500
C26 C27 1.393(2)
C27 H27 0.9500

loop_
_geom_torsion_atom_site_label_1
_geom_torsion_atom_site_label_2
_geom_torsion_atom_site_label_3
_geom_torsion_atom_site_label_4
_geom_torsion
C1 C2 C3 C4 -1.1(2)
C1 C6 C7 C8 -1.57(15)
C2 C1 C6 C5 2.2(2)
C2 C1 C6 C7 -179.61(12)
C2 C1 N1 B1 -5.3(2)
C2 C1 N1 C8 -179.41(13)
C2 C3 C4 C5 2.0(2)
C3 C4 C5 C6 -0.7(2)
C4 C5 C6 C1 -1.3(2)
C4 C5 C6 C7 -178.94(15)
C5 C6 C7 C8 176.25(15)
C6 C1 C2 C3 -1.0(2)
C6 C1 N1 B1 173.86(12)
C6 C1 N1 C8 -0.25(14)
C6 C7 C8 C9 178.88(13)
C6 C7 C8 N1 1.48(15)
C7 C8 C9 C10 -177.34(14)
C7 C8 C9 C22 -0.2(2)
C7 C8 N1 B1 -174.80(12)
C7 C8 N1 C1 -0.78(15)
C8 C9 C10 C11 176.93(13)
C8 C9 C10 N2 -0.4(2)
C8 C9 C22 C23 53.34(18)
C8 C9 C22 C27 -125.63(14)
C9 C8 N1 B1 7.49(19)
C9 C8 N1 C1 -178.48(11)
C9 C10 C11 C12 -174.88(14)
C9 C10 N2 B1 -5.98(19)
C9 C10 N2 C13 175.28(12)
C9 C22 C23 C24 179.97(13)
C9 C22 C27 C26 179.20(13)
C10 C9 C22 C23 -129.55(14)
C10 C9 C22 C27 51.48(18)
C10 C11 C12 C13 -1.86(16)
C11 C10 N2 B1 176.23(12)
C11 C10 N2 C13 -2.51(15)
C11 C12 C13 C14 -179.86(13)
C11 C12 C13 N2 0.34(16)
C12 C13 C14 C15 -27.7(2)
C12 C13 C14 C19 150.91(14)
C12 C13 N2 B1 -177.26(13)
C12 C13 N2 C10 1.37(15)
C13 C14 C15 C16 178.41(13)
C13 C14 C19 C18 -176.66(13)
C14 C13 N2 B1 2.9(2)
C14 C13 N2 C10 -178.43(13)
C14 C15 C16 C17 -2.1(2)
C15 C14 C19 C18 2.0(2)
C15 C16 C17 C18 2.9(2)
C15 C16 C17 N3 -176.54(13)
C16 C17 C18 C19 -1.3(2)
C16 C17 N3 C20 -0.3(2)
C16 C17 N3 C21 173.53(13)
C17 C18 C19 C14 -1.2(2)
C18 C17 N3 C20 -179.73(13)
C18 C17 N3 C21 -5.9(2)
C19 C14 C15 C16 -0.3(2)
C22 C9 C10 C11 -0.2(2)
C22 C9 C10 N2 -177.44(12)
C22 C23 C24 C25 1.1(2)
C23 C22 C27 C26 0.2(2)
C23 C24 C25 C26 -0.4(2)
C24 C25 C26 C27 -0.4(2)
C25 C26 C27 C22 0.5(2)
C27 C22 C23 C24 -1.0(2)
N1 B1 N2 C10 10.94(17)
N1 B1 N2 C13 -170.62(12)
N1 C1 C2 C3 178.11(13)
N1 C1 C6 C5 -177.05(12)
N1 C1 C6 C7 1.14(15)
N1 C8 C9 C10 -0.14(19)
N1 C8 C9 C22 177.01(11)
N2 B1 N1 C1 175.02(11)
N2 B1 N1 C8 -11.99(17)
N2 C10 C11 C12 2.71(16)
N2 C13 C14 C15 152.03(14)
N2 C13 C14 C19 -29.3(2)
N3 C17 C18 C19 178.18(14)
F1 B1 N1 C1 -66.02(17)
F1 B1 N1 C8 106.97(14)
F1 B1 N2 C10 -107.85(14)
F1 B1 N2 C13 70.60(17)
F2 B1 N1 C1 55.34(17)
F2 B1 N1 C8 -131.67(13)
F2 B1 N2 C10 131.19(13)
F2 B1 N2 C13 -50.36(18)
